data_4310576
loop_
_publ_author_name
'Patrice M. T. Piggot'
'Lincoln A. Hall'
'Andrew J. P. White'
'David J. Williams'
'Laurence K. Thompson'

_publ_section_title
;
 Synthesis, Structure, and Magnetochemical Analysis of Selected First-Row
 Transition-Metal Anilino- and Anisolesquarate Compounds
;
_journal_name_full 'Inorganic Chemistry'
_journal_page_first 1167
_journal_page_last 1174
_journal_paper_doi 10.1021/ic035193g
_journal_volume 43
_journal_year 2004
_chemical_formula_sum 'C22 H20 Co N2 O8'
_chemical_formula_weight 499.33
_chemical_name_systematic
; 
 ? 
;
_space_group_IT_number 14
_symmetry_cell_setting monoclinic
_symmetry_space_group_name_Hall '-P 2ybc'
_symmetry_space_group_name_H-M 'P 1 21/c 1'
_atom_sites_solution_hydrogens geom
_atom_sites_solution_primary direct
_atom_sites_solution_secondary difmap
_audit_creation_method SHELXL
_cell_angle_alpha 90.00
_cell_angle_beta 97.506(4)
_cell_angle_gamma 90.00
_cell_formula_units_Z 2
_cell_length_a 9.7529(15)
_cell_length_b 11.3372(12)
_cell_length_c 9.0443(10)
_cell_measurement_temperature 150(2)
_cell_volume 991.5(2)
_computing_data_reduction 'Siemens SHELXTL'
_computing_molecular_graphics 'Siemens SHELXTL'
_computing_publication_material 'Siemens SHELXTL'
_computing_structure_refinement 'SHELXL-93 (Sheldrick, 1993)'
_computing_structure_solution 'SHELXS-86 (Sheldrick, 1990)'
_diffrn_ambient_temperature 150(2)
_diffrn_measurement_device 'Nonius Kappa CCD'
_diffrn_measurement_method '\w scans'
_diffrn_radiation_monochromator graphite
_diffrn_radiation_source 'fine-focus sealed tube'
_diffrn_radiation_type MoK\a
_diffrn_radiation_wavelength 0.71073
_diffrn_reflns_av_R_equivalents 0.0763
_diffrn_reflns_av_sigmaI/netI 0.0837
_diffrn_reflns_limit_h_max 11
_diffrn_reflns_limit_h_min -10
_diffrn_reflns_limit_k_max 11
_diffrn_reflns_limit_k_min -13
_diffrn_reflns_limit_l_max 10
_diffrn_reflns_limit_l_min -10
_diffrn_reflns_number 6314
_diffrn_reflns_theta_max 25.03
_diffrn_reflns_theta_min 2.90
_exptl_absorpt_coefficient_mu 0.923
_exptl_absorpt_correction_T_max 0.8973
_exptl_absorpt_correction_T_min 0.8089
_exptl_absorpt_correction_type empirical
_exptl_crystal_colour Orange/red
_exptl_crystal_density_diffrn 1.673
_exptl_crystal_description needles
_exptl_crystal_F_000 514
_exptl_crystal_size_max 0.24
_exptl_crystal_size_mid 0.14
_exptl_crystal_size_min 0.12
_refine_diff_density_max 0.389
_refine_diff_density_min -0.392
_refine_diff_density_rms 0.068
_refine_ls_extinction_coef 0.0151(48)
_refine_ls_extinction_expression Fc^*^=kFc[1+0.001xFc^2^\l^3^/sin(2\q)]^-1/4^
_refine_ls_extinction_method SHELXL
_refine_ls_goodness_of_fit_all 1.039
_refine_ls_goodness_of_fit_obs 1.131
_refine_ls_matrix_type full
_refine_ls_number_parameters 148
_refine_ls_number_reflns 1606
_refine_ls_number_restraints 2
_refine_ls_restrained_S_all 1.127
_refine_ls_restrained_S_obs 1.130
_refine_ls_R_factor_all 0.0843
_refine_ls_R_factor_obs 0.0526
_refine_ls_shift/esd_max 0.000
_refine_ls_shift/esd_mean 0.000
_refine_ls_structure_factor_coef Fsqd
_refine_ls_weighting_details 'w=1/[\s^2^(Fo^2^)+(0.0523P)^2^+0.7459P] where P=(Fo^2^+2Fc^2^)/3'
_refine_ls_weighting_scheme calc
_refine_ls_wR_factor_all 0.1530
_refine_ls_wR_factor_obs 0.1265
_reflns_number_observed 1212
_reflns_number_total 1744
_reflns_observed_criterion >2sigma(I)
_cod_data_source_file ic035193gsi20031015_051854_2.cif
_cod_data_source_block Compound_2
_cod_depositor_comments
;
The following automatic conversions were performed:
'_symmetry_cell_setting' value 'Monoclinic' changed to 'monoclinic'
according to '/home/saulius/struct/CIF-dictionaries/cif_core.dic'
dictionary named 'cif_core.dic' version 2.4.1 from
2010-06-29.

'_exptl_absorpt_correction_type' value 'Empirical' changed to
'empirical' according to
'/home/saulius/struct/CIF-dictionaries/cif_core.dic' dictionary named
'cif_core.dic' version 2.4.1 from 2010-06-29.

Automatic conversion script
Id: cif_fix_enum 1527 2010-12-29 10:47:43Z saulius 

The following automatic conversions were performed:

'_refine_ls_weighting_scheme' value 'calc
w=1/[\s^2^(Fo^2^)+(0.0523P)^2^+0.7459P] where P=(Fo^2^+2Fc^2^)/3' was
changed to 'calc'. New tag '_refine_ls_weighting_details' was
created. The value of the new tag was set to
'w=1/[\s^2^(Fo^2^)+(0.0523P)^2^+0.7459P] where P=(Fo^2^+2Fc^2^)/3'.

Automatic conversion script
Id: cif_fix_values 3143 2015-03-26 13:38:13Z robertas 
;
_cod_database_code 4310576

loop_
_symmetry_equiv_pos_as_xyz
'x, y, z'
'-x, y+1/2, -z+1/2'
'-x, -y, -z'
'x, -y-1/2, z-1/2'

loop_
_atom_site_aniso_label
_atom_site_aniso_U_11
_atom_site_aniso_U_22
_atom_site_aniso_U_33
_atom_site_aniso_U_23
_atom_site_aniso_U_13
_atom_site_aniso_U_12
Co 0.0512(6) 0.0281(5) 0.0398(5) 0.0007(3) -0.0250(4) -0.0004(4)
O1 0.058(2) 0.035(2) 0.041(2) -0.0039(12) -0.0317(14) 0.0044(13)
C1 0.049(3) 0.031(2) 0.049(3) -0.001(2) -0.021(2) 0.001(2)
O2 0.059(2) 0.029(2) 0.043(2) -0.0024(11) -0.0268(14) 0.0047(13)
C2 0.049(3) 0.039(2) 0.038(2) 0.000(2) -0.018(2) -0.001(2)
O3 0.075(2) 0.042(2) 0.058(2) -0.0141(14) -0.044(2) 0.014(2)
C3 0.059(3) 0.033(2) 0.048(3) -0.001(2) -0.026(2) 0.004(2)
C4 0.049(3) 0.030(2) 0.045(3) -0.001(2) -0.021(2) 0.001(2)
N5 0.053(2) 0.032(2) 0.046(2) -0.0009(14) -0.029(2) 0.004(2)
C6 0.056(3) 0.031(2) 0.061(3) -0.001(2) -0.029(2) 0.002(2)
C7 0.074(4) 0.034(2) 0.070(3) 0.001(2) -0.038(3) 0.008(2)
C8 0.081(4) 0.041(3) 0.081(4) -0.002(2) -0.053(3) 0.013(2)
C9 0.107(5) 0.047(3) 0.120(5) -0.008(3) -0.082(4) 0.008(3)
C10 0.093(4) 0.039(3) 0.101(5) -0.002(3) -0.068(4) 0.002(3)
C11 0.057(3) 0.038(3) 0.047(3) -0.002(2) -0.028(2) 0.005(2)
O20 0.055(2) 0.051(2) 0.047(2) 0.0081(14) -0.021(2) -0.0041(15)
C21 0.075(4) 0.084(4) 0.096(5) -0.005(3) -0.027(4) 0.002(3)

loop_
_atom_site_label
_atom_site_type_symbol
_atom_site_fract_x
_atom_site_fract_y
_atom_site_fract_z
_atom_site_U_iso_or_equiv
_atom_site_thermal_displace_type
_atom_site_occupancy
_atom_site_calc_flag
_atom_site_refinement_flags
_atom_site_disorder_group
Co Co 0.0000 0.0000 0.0000 0.0424(4) Uani 1 d S .
O1 O -0.0415(3) 0.1180(2) 0.1609(3) 0.0478(8) Uani 1 d . .
C1 C 0.0249(5) 0.1489(3) 0.2835(5) 0.0451(12) Uani 1 d . .
O2 O -0.0141(3) 0.3596(2) 0.3465(3) 0.0467(8) Uani 1 d . .
C2 C 0.0398(5) 0.2592(4) 0.3667(4) 0.0442(11) Uani 1 d . .
O3 O 0.2174(3) 0.2367(3) 0.5932(3) 0.0630(11) Uani 1 d . .
C3 C 0.1420(5) 0.2020(4) 0.4794(5) 0.0495(12) Uani 1 d . .
C4 C 0.1218(5) 0.0926(3) 0.3960(5) 0.0439(11) Uani 1 d . .
N5 N 0.1653(4) -0.0187(3) 0.4056(4) 0.0469(10) Uani 1 d D .
H5 H 0.1191(39) -0.0717(27) 0.3439(36) 0.044(12) Uiso 1 d D .
C6 C 0.2672(3) -0.1910(2) 0.5294(3) 0.0524(13) Uani 1 d G .
H6A H 0.1971(3) -0.2366(2) 0.4732(3) 0.063 Uiso 1 calc R .
C7 C 0.3678(4) -0.2460(2) 0.6290(4) 0.064(2) Uani 1 d G .
H7A H 0.3664(5) -0.3292(2) 0.6410(6) 0.076 Uiso 1 calc R .
C8 C 0.4703(4) -0.1792(2) 0.7112(4) 0.073(2) Uani 1 d G .
H8A H 0.5391(5) -0.2168(3) 0.7793(6) 0.088 Uiso 1 calc R .
C9 C 0.4724(4) -0.0575(2) 0.6936(5) 0.100(3) Uani 1 d G .
H9A H 0.5425(5) -0.0118(3) 0.7498(7) 0.120 Uiso 1 calc R .
C10 C 0.3718(4) -0.0025(2) 0.5940(5) 0.085(2) Uani 1 d G .
H10A H 0.3732(6) 0.0808(2) 0.5820(7) 0.102 Uiso 1 calc R .
C11 C 0.2692(3) -0.0692(2) 0.5119(4) 0.0505(13) Uani 1 d G .
O20 O 0.2117(4) 0.0324(3) 0.0547(4) 0.0537(9) Uani 1 d D .
H20 H 0.2280(73) 0.1089(16) 0.0771(70) 0.116(26) Uiso 1 d D .
C21 C 0.2917(7) 0.0288(5) -0.0577(9) 0.088(2) Uani 1 d . .
H21A H 0.3880(7) 0.0453(5) -0.0176(9) 0.132 Uiso 1 calc R .
H21B H 0.2591(7) 0.0882(5) -0.1329(9) 0.132 Uiso 1 calc R .
H21C H 0.2855(7) -0.0497(5) -0.1035(9) 0.132 Uiso 1 calc R .

loop_
_atom_type_symbol
_atom_type_description
_atom_type_scat_dispersion_real
_atom_type_scat_dispersion_imag
_atom_type_scat_source
C C 0.0033 0.0016 'International Tables Vol C Tables 4.2.6.8 and 6.1.1.4'
H H 0.0000 0.0000 'International Tables Vol C Tables 4.2.6.8 and 6.1.1.4'
N N 0.0061 0.0033 'International Tables Vol C Tables 4.2.6.8 and 6.1.1.4'
O O 0.0106 0.0060 'International Tables Vol C Tables 4.2.6.8 and 6.1.1.4'
Co Co 0.3494 0.9721 'International Tables Vol C Tables 4.2.6.8 and 6.1.1.4'

loop_
_geom_angle_atom_site_label_1
_geom_angle_atom_site_label_2
_geom_angle_atom_site_label_3
_geom_angle
_geom_angle_site_symmetry_1
_geom_angle_site_symmetry_3
_geom_angle_publ_flag
O1 Co O1 180.0 3 . ?
O1 Co O20 90.12(13) 3 . ?
O1 Co O20 89.88(13) . . ?
O1 Co O20 89.88(13) 3 3 ?
O1 Co O20 90.12(13) . 3 ?
O20 Co O20 180.0 . 3 ?
O1 Co O2 88.43(11) 3 2_545 ?
O1 Co O2 91.57(11) . 2_545 ?
O20 Co O2 89.95(12) . 2_545 ?
O20 Co O2 90.05(12) 3 2_545 ?
O1 Co O2 91.57(11) 3 4_565 ?
O1 Co O2 88.43(11) . 4_565 ?
O20 Co O2 90.05(12) . 4_565 ?
O20 Co O2 89.95(12) 3 4_565 ?
O2 Co O2 180.0 2_545 4_565 ?
C1 O1 Co 132.8(3) . . ?
O1 C1 C4 135.4(4) . . ?
O1 C1 C2 134.4(4) . . ?
C4 C1 C2 90.2(3) . . ?
C2 O2 Co 126.8(2) . 2 ?
O2 C2 C1 133.6(3) . . ?
O2 C2 C3 136.7(4) . . ?
C1 C2 C3 89.6(3) . . ?
O3 C3 C4 136.3(4) . . ?
O3 C3 C2 134.6(4) . . ?
C4 C3 C2 89.0(3) . . ?
N5 C4 C1 129.7(3) . . ?
N5 C4 C3 139.1(3) . . ?
C1 C4 C3 91.1(3) . . ?
C4 N5 C11 128.2(3) . . ?
C7 C6 C11 120.0 . . ?
C6 C7 C8 120.0 . . ?
C9 C8 C7 120.0 . . ?
C10 C9 C8 120.0 . . ?
C9 C10 C11 120.0 . . ?
C10 C11 C6 120.0 . . ?
C10 C11 N5 122.8(2) . . ?
C6 C11 N5 117.2(2) . . ?
C21 O20 Co 117.6(3) . . ?

loop_
_geom_bond_atom_site_label_1
_geom_bond_atom_site_label_2
_geom_bond_distance
_geom_bond_site_symmetry_2
_geom_bond_publ_flag
Co O1 2.056(3) 3 ?
Co O1 2.056(3) . ?
Co O20 2.092(3) . ?
Co O20 2.092(3) 3 ?
Co O2 2.105(3) 2_545 ?
Co O2 2.105(3) 4_565 ?
O1 C1 1.258(4) . ?
C1 C4 1.445(5) . ?
C1 C2 1.456(6) . ?
O2 C2 1.257(5) . ?
O2 Co 2.105(3) 2 ?
C2 C3 1.479(5) . ?
O3 C3 1.248(4) . ?
C3 C4 1.452(5) . ?
C4 N5 1.330(5) . ?
N5 C11 1.423(4) . ?
C6 C7 1.39 . ?
C6 C11 1.39 . ?
C7 C8 1.39 . ?
C8 C9 1.39 . ?
C9 C10 1.39 . ?
C10 C11 1.39 . ?
O20 C21 1.360(8) . ?
